data_2015739
loop_
_publ_author_name
'Jones, Peter G.'
'Zemanek, Aleksander'
'Ku\'s, Piotr'

_publ_section_title
;
 Secondary interactions in two related terphenyl derivatives:
 2',5'-dimethyl-<i>p</i>-terphenyl and
 2',5'-bis(bromomethyl)-<i>p</i>-terphenyl
;
_journal_coeditor_code GG3053
_journal_issue 1
_journal_name_full 'Acta Crystallographica Section C'
_journal_page_first o73
_journal_page_last o76
_journal_paper_doi 10.1107/S0108270106052668
_journal_volume 63
_journal_year 2007
_chemical_formula_iupac 'C20 H18'
_chemical_formula_moiety 'C20 H18'
_chemical_formula_sum 'C20 H18'
_chemical_formula_weight 258.34
_chemical_name_systematic
;
2',5'-Dimethyl-p-terphenyl
;
_space_group_IT_number 33
_symmetry_cell_setting orthorhombic
_symmetry_space_group_name_Hall 'P 2c -2n'
_symmetry_space_group_name_H-M 'P n a 21'
_atom_sites_solution_hydrogens geom
_atom_sites_solution_primary direct
_atom_sites_solution_secondary difmap
_audit_creation_method SHELXL-97
_cell_angle_alpha 90.00
_cell_angle_beta 90.00
_cell_angle_gamma 90.00
_cell_formula_units_Z 4
_cell_length_a 10.5331(10)
_cell_length_b 6.8752(6)
_cell_length_c 20.0035(18)
_cell_measurement_reflns_used 7650
_cell_measurement_temperature 133(2)
_cell_measurement_theta_max 28.75
_cell_measurement_theta_min 2.18
_cell_volume 1448.6(2)
_computing_cell_refinement 'SAINT (Bruker, 1998)'
_computing_data_collection 'SMART (Bruker, 1998)'
_computing_data_reduction SAINT
_computing_molecular_graphics 'XP (Siemens, 1994)'
_computing_publication_material SHELXL97
_computing_structure_refinement 'SHELXL97 (Sheldrick, 1997)'
_computing_structure_solution 'SHELXS97 (Sheldrick, 1997)'
_diffrn_ambient_temperature 133(2)
_diffrn_detector_area_resol_mean 8.192
_diffrn_measured_fraction_theta_full 0.994
_diffrn_measured_fraction_theta_max 0.953
_diffrn_measurement_device_type 'Bruker SMART 1000 CCD area-detector'
_diffrn_measurement_method '\w scan'
_diffrn_radiation_monochromator graphite
_diffrn_radiation_source 'fine-focus sealed tube'
_diffrn_radiation_type MoK\a
_diffrn_radiation_wavelength 0.71073
_diffrn_reflns_av_R_equivalents 0.1015
_diffrn_reflns_av_sigmaI/netI 0.0488
_diffrn_reflns_limit_h_max 13
_diffrn_reflns_limit_h_min -13
_diffrn_reflns_limit_k_max 9
_diffrn_reflns_limit_k_min -9
_diffrn_reflns_limit_l_max 25
_diffrn_reflns_limit_l_min -25
_diffrn_reflns_number 12571
_diffrn_reflns_theta_full 27.00
_diffrn_reflns_theta_max 28.3
_diffrn_reflns_theta_min 2.04
_exptl_absorpt_coefficient_mu 0.067
_exptl_absorpt_correction_type none
_exptl_crystal_colour colourless
_exptl_crystal_density_diffrn 1.185
_exptl_crystal_density_method 'not measured'
_exptl_crystal_description tablet
_exptl_crystal_F_000 552
_exptl_crystal_size_max 0.35
_exptl_crystal_size_mid 0.30
_exptl_crystal_size_min 0.10
_refine_diff_density_max 0.270
_refine_diff_density_min -0.234
_refine_ls_extinction_method none
_refine_ls_goodness_of_fit_ref 1.124
_refine_ls_hydrogen_treatment constr
_refine_ls_matrix_type full
_refine_ls_number_parameters 183
_refine_ls_number_reflns 1755
_refine_ls_number_restraints 53
_refine_ls_restrained_S_all 1.108
_refine_ls_R_factor_all 0.0773
_refine_ls_R_factor_gt 0.0687
_refine_ls_shift/su_max 0.001
_refine_ls_shift/su_mean 0.000
_refine_ls_structure_factor_coef Fsqd
_refine_ls_weighting_details 'calc w=1/[\s^2^(Fo^2^)+(0.0376P)^2^+1.2909P] where P=(Fo^2^+2Fc^2^)/3'
_refine_ls_weighting_scheme calc
_refine_ls_wR_factor_gt 0.1433
_refine_ls_wR_factor_ref 0.1474
_reflns_number_gt 1546
_reflns_number_total 1755
_reflns_threshold_expression I>2\s(I)
_cod_data_source_file gg3053.cif
_cod_data_source_block I
_cod_database_code 2015739
_cod_database_fobs_code 2015739

loop_
_symmetry_equiv_pos_as_xyz
'x, y, z'
'-x, -y, z+1/2'
'x+1/2, -y+1/2, z'
'-x+1/2, y+1/2, z+1/2'

loop_
_atom_site_type_symbol
_atom_site_label
_atom_site_fract_x
_atom_site_fract_y
_atom_site_fract_z
_atom_site_U_iso_or_equiv
_atom_site_adp_type
_atom_site_calc_flag
_atom_site_refinement_flags
_atom_site_occupancy
C C11 0.6172(4) 0.0661(6) 0.4629(2) 0.0234(9) Uani d U 1
C C12 0.7490(4) 0.0504(7) 0.4657(3) 0.0284(9) Uani d U 1
H H12 0.7991 0.1104 0.4320 0.034 Uiso calc R 1
C C13 0.8080(4) -0.0507(7) 0.5165(4) 0.0361(13) Uani d U 1
H H13 0.8979 -0.0603 0.5176 0.043 Uiso calc R 1
C C14 0.7348(5) -0.1391(7) 0.5664(3) 0.0367(12) Uani d U 1
H H14 0.7750 -0.2083 0.6017 0.044 Uiso calc R 1
C C15 0.6044(5) -0.1255(7) 0.5643(3) 0.0355(11) Uani d U 1
H H15 0.5545 -0.1852 0.5981 0.043 Uiso calc R 1
C C16 0.5458(4) -0.0240(6) 0.5125(2) 0.0245(9) Uani d U 1
H H16 0.4558 -0.0163 0.5111 0.029 Uiso calc R 1
C C21 0.5532(3) 0.1670(6) 0.4055(2) 0.0182(8) Uani d U 1
C C22 0.5719(3) 0.3639(6) 0.3921(2) 0.0207(9) Uani d U 1
C C23 0.5079(4) 0.4420(6) 0.3369(2) 0.0215(8) Uani d U 1
H H23 0.5202 0.5758 0.3270 0.026 Uiso calc R 1
C C24 0.4278(3) 0.3353(6) 0.2961(2) 0.0220(9) Uani d U 1
C C25 0.4098(4) 0.1343(6) 0.3102(2) 0.0222(9) Uani d U 1
C C26 0.4726(4) 0.0576(5) 0.3646(2) 0.0220(8) Uani d U 1
H H26 0.4606 -0.0761 0.3748 0.026 Uiso calc R 1
C C27 0.6535(4) 0.4912(6) 0.4357(3) 0.0266(9) Uani d U 1
H H27A 0.6226 0.4856 0.4818 0.032 Uiso calc R 1
H H27B 0.6496 0.6257 0.4195 0.032 Uiso calc R 1
H H27C 0.7415 0.4452 0.4340 0.032 Uiso calc R 1
C C28 0.3268(4) 0.0057(6) 0.2669(3) 0.0276(10) Uani d U 1
H H28A 0.3607 -0.1270 0.2669 0.033 Uiso calc R 1
H H28B 0.3259 0.0562 0.2211 0.033 Uiso calc R 1
H H28C 0.2401 0.0048 0.2847 0.033 Uiso calc R 1
C C31 0.3632(4) 0.4346(6) 0.2394(2) 0.0231(9) Uani d U 1
C C32 0.2303(4) 0.4471(7) 0.2377(2) 0.0278(9) Uani d U 1
H H32 0.1808 0.3857 0.2713 0.033 Uiso calc R 1
C C33 0.1714(5) 0.5508(8) 0.1861(4) 0.0397(12) Uani d U 1
H H33 0.0815 0.5625 0.1855 0.048 Uiso calc R 1
C C34 0.2423(6) 0.6357(9) 0.1363(3) 0.0443(14) Uani d U 1
H H34 0.2015 0.7032 0.1009 0.053 Uiso calc R 1
C C35 0.3732(5) 0.6226(7) 0.1380(3) 0.0393(12) Uani d U 1
H H35 0.4222 0.6822 0.1037 0.047 Uiso calc R 1
C C36 0.4331(4) 0.5238(7) 0.1889(3) 0.0336(10) Uani d U 1
H H36 0.5232 0.5165 0.1895 0.040 Uiso calc R 1

loop_
_atom_site_aniso_label
_atom_site_aniso_U_11
_atom_site_aniso_U_22
_atom_site_aniso_U_33
_atom_site_aniso_U_12
_atom_site_aniso_U_13
_atom_site_aniso_U_23
C11 0.030(2) 0.016(2) 0.025(2) 0.0049(15) -0.0020(17) -0.0024(17)
C12 0.027(2) 0.027(2) 0.031(2) -0.0014(16) -0.0046(19) 0.005(2)
C13 0.035(2) 0.023(2) 0.050(4) 0.0075(17) -0.015(2) -0.002(2)
C14 0.062(3) 0.016(2) 0.031(3) 0.0018(18) -0.020(2) 0.006(2)
C15 0.059(3) 0.021(2) 0.027(3) -0.0035(19) -0.003(2) 0.007(2)
C16 0.035(2) 0.0158(18) 0.023(2) -0.0011(15) -0.0007(16) 0.0022(18)
C21 0.0192(16) 0.0195(18) 0.016(2) 0.0014(13) 0.0020(13) 0.0039(16)
C22 0.0193(17) 0.0172(18) 0.026(2) -0.0019(14) 0.0032(15) -0.0033(18)
C23 0.0221(17) 0.0185(19) 0.0239(19) 0.0019(14) 0.0051(14) 0.0030(17)
C24 0.0198(17) 0.0178(18) 0.028(2) 0.0038(14) 0.0020(14) -0.0061(17)
C25 0.0227(17) 0.022(2) 0.022(2) 0.0001(15) 0.0019(15) -0.0031(18)
C26 0.0226(18) 0.0138(18) 0.029(2) -0.0014(14) 0.0021(15) -0.0027(17)
C27 0.028(2) 0.021(2) 0.030(2) -0.0008(16) -0.0024(18) -0.0026(19)
C28 0.0293(19) 0.020(2) 0.034(3) -0.0009(16) -0.0066(18) -0.004(2)
C31 0.034(2) 0.0121(18) 0.023(2) -0.0018(15) -0.0008(17) -0.0047(16)
C32 0.030(2) 0.024(2) 0.029(2) 0.0036(16) -0.0019(18) -0.0036(19)
C33 0.046(3) 0.034(3) 0.039(3) 0.007(2) -0.016(2) -0.005(3)
C34 0.070(3) 0.027(3) 0.036(3) 0.005(2) -0.026(3) -0.004(2)
C35 0.071(3) 0.022(3) 0.025(3) -0.013(2) -0.003(2) 0.000(2)
C36 0.039(2) 0.028(2) 0.033(3) -0.0055(18) 0.002(2) -0.007(2)

loop_
_atom_type_symbol
_atom_type_description
_atom_type_scat_dispersion_real
_atom_type_scat_dispersion_imag
_atom_type_scat_source
C C 0.0033 0.0016 'International Tables Vol C Tables 4.2.6.8 and 6.1.1.4'
H H 0.0000 0.0000 'International Tables Vol C Tables 4.2.6.8 and 6.1.1.4'

loop_
_geom_angle_atom_site_label_1
_geom_angle_atom_site_label_2
_geom_angle_atom_site_label_3
_geom_angle
_geom_angle_publ_flag
C16 C11 C12 118.3(4) ?
C16 C11 C21 120.6(3) ?
C12 C11 C21 120.9(4) ?
C13 C12 C11 121.2(5) ?
C12 C13 C14 119.7(4) ?
C15 C14 C13 119.9(4) ?
C14 C15 C16 119.9(5) ?
C11 C16 C15 121.0(4) ?
C22 C21 C26 119.7(4) ?
C22 C21 C11 122.2(4) ?
C26 C21 C11 118.1(4) ?
C21 C22 C23 117.1(4) ?
C21 C22 C27 122.3(4) ?
C23 C22 C27 120.6(4) ?
C24 C23 C22 123.7(4) y
C23 C24 C25 118.6(4) ?
C23 C24 C31 119.0(4) ?
C25 C24 C31 122.4(4) ?
C26 C25 C24 117.7(4) ?
C26 C25 C28 120.3(4) ?
C24 C25 C28 122.0(4) ?
C25 C26 C21 123.2(4) y
C36 C31 C32 118.9(4) ?
C36 C31 C24 120.9(4) ?
C32 C31 C24 120.1(4) ?
C33 C32 C31 119.4(5) ?
C34 C33 C32 120.6(5) ?
C33 C34 C35 119.8(5) ?
C36 C35 C34 120.5(5) ?
C35 C36 C31 120.8(5) ?
C13 C12 H12 119.4 ?
C11 C12 H12 119.4 ?
C12 C13 H13 120.1 ?
C14 C13 H13 120.1 ?
C15 C14 H14 120.1 ?
C13 C14 H14 120.1 ?
C14 C15 H15 120.0 ?
C16 C15 H15 120.0 ?
C11 C16 H16 119.5 ?
C15 C16 H16 119.5 ?
C24 C23 H23 118.1 ?
C22 C23 H23 118.1 ?
C25 C26 H26 118.4 ?
C21 C26 H26 118.4 ?
C22 C27 H27A 109.5 ?
C22 C27 H27B 109.5 ?
H27A C27 H27B 109.5 ?
C22 C27 H27C 109.5 ?
H27A C27 H27C 109.5 ?
H27B C27 H27C 109.5 ?
C25 C28 H28A 109.5 ?
C25 C28 H28B 109.5 ?
H28A C28 H28B 109.5 ?
C25 C28 H28C 109.5 ?
H28A C28 H28C 109.5 ?
H28B C28 H28C 109.5 ?
C33 C32 H32 120.3 ?
C31 C32 H32 120.3 ?
C34 C33 H33 119.7 ?
C32 C33 H33 119.7 ?
C33 C34 H34 120.1 ?
C35 C34 H34 120.1 ?
C36 C35 H35 119.8 ?
C34 C35 H35 119.8 ?
C35 C36 H36 119.6 ?
C31 C36 H36 119.6 ?

loop_
_geom_bond_atom_site_label_1
_geom_bond_atom_site_label_2
_geom_bond_distance
_geom_bond_publ_flag
C11 C16 1.392(7) ?
C11 C12 1.394(5) ?
C11 C21 1.501(6) y
C12 C13 1.380(8) ?
C13 C14 1.400(9) ?
C14 C15 1.377(7) ?
C15 C16 1.393(7) ?
C21 C22 1.394(6) ?
C21 C26 1.398(6) ?
C22 C23 1.399(6) ?
C22 C27 1.505(6) ?
C23 C24 1.385(6) ?
C24 C25 1.423(6) ?
C24 C31 1.489(6) y
C25 C26 1.379(6) ?
C25 C28 1.515(6) ?
C31 C36 1.393(7) ?
C31 C32 1.403(6) ?
C32 C33 1.400(8) ?
C33 C34 1.375(9) ?
C34 C35 1.382(8) ?
C35 C36 1.377(8) ?
C12 H12 0.9500 ?
C13 H13 0.9500 ?
C14 H14 0.9500 ?
C15 H15 0.9500 ?
C16 H16 0.9500 ?
C23 H23 0.9500 ?
C26 H26 0.9500 ?
C27 H27A 0.9800 ?
C27 H27B 0.9800 ?
C27 H27C 0.9800 ?
C28 H28A 0.9800 ?
C28 H28B 0.9800 ?
C28 H28C 0.9800 ?
C32 H32 0.9500 ?
C33 H33 0.9500 ?
C34 H34 0.9500 ?
C35 H35 0.9500 ?
C36 H36 0.9500 ?

loop_
_geom_hbond_atom_site_label_D
_geom_hbond_atom_site_label_H
_geom_hbond_atom_site_label_A
_geom_hbond_site_symmetry_A
_geom_hbond_distance_DH
_geom_hbond_distance_HA
_geom_hbond_distance_DA
_geom_hbond_angle_DHA
C12 H12 Cg2 3 0.95 2.76 3.692(5) 167
C32 H32 Cg2 3_455 0.95 2.72 3.653(5) 166
C14 H14 Cg3 2_654 0.95 2.95 3.672(6) 134
C34 H34 Cg1 2_664 0.95 3.14 3.776(6) 126
C27 H27B Cg1 1_565 0.98 3.02 3.616(5) 121
C28 H28A Cg3 1_545 0.98 2.87 3.607(5) 132

loop_
_geom_torsion_atom_site_label_1
_geom_torsion_atom_site_label_2
_geom_torsion_atom_site_label_3
_geom_torsion_atom_site_label_4
_geom_torsion
C16 C11 C12 C13 -0.4(7)
C21 C11 C12 C13 -176.6(5)
C11 C12 C13 C14 -0.2(8)
C12 C13 C14 C15 0.3(8)
C13 C14 C15 C16 0.0(7)
C12 C11 C16 C15 0.8(7)
C21 C11 C16 C15 177.1(4)
C14 C15 C16 C11 -0.6(7)
C16 C11 C21 C22 121.0(5)
C12 C11 C21 C22 -62.9(6)
C16 C11 C21 C26 -59.1(6)
C12 C11 C21 C26 117.1(5)
C26 C21 C22 C23 -0.4(5)
C11 C21 C22 C23 179.5(4)
C26 C21 C22 C27 177.7(4)
C11 C21 C22 C27 -2.4(6)
C21 C22 C23 C24 0.5(6)
C27 C22 C23 C24 -177.6(4)
C22 C23 C24 C25 -0.6(6)
C22 C23 C24 C31 179.1(4)
C23 C24 C25 C26 0.7(5)
C31 C24 C25 C26 -179.0(4)
C23 C24 C25 C28 -178.2(4)
C31 C24 C25 C28 2.1(6)
C24 C25 C26 C21 -0.7(6)
C28 C25 C26 C21 178.2(4)
C22 C21 C26 C25 0.5(6)
C11 C21 C26 C25 -179.4(4)
C23 C24 C31 C36 59.8(6)
C25 C24 C31 C36 -120.5(5)
C23 C24 C31 C32 -117.2(4)
C25 C24 C31 C32 62.5(5)
C36 C31 C32 C33 -0.9(6)
C24 C31 C32 C33 176.3(4)
C31 C32 C33 C34 1.7(8)
C32 C33 C34 C35 -1.5(8)
C33 C34 C35 C36 0.5(8)
C34 C35 C36 C31 0.3(8)
C32 C31 C36 C35 -0.1(7)
C24 C31 C36 C35 -177.2(4)

loop_
_cod_related_entry_id
_cod_related_entry_database
_cod_related_entry_code
1 ChemSpider 539614
